data_7052150
loop_
_publ_author_name
'Liliana Dobrza\'nska'
'Gareth O. Lloyd'
'Leonard J. Barbour'

_publ_section_title
;
 The solvent-templating effect as the driving factor that influences
 the formation of crystalline materials based on the stacking of
 metallocycles
;
_journal_issue 5
_journal_name_full 'New Journal of Chemistry'
_journal_page_first 669
_journal_paper_doi 10.1039/b618495m
_journal_volume 31
_journal_year 2007
_chemical_formula_sum 'C19 H24 Cl2 Cu N4 O'
_chemical_formula_weight 458.86
_chemical_name_common 1
_chemical_name_systematic
;
?
;
_space_group_IT_number 14
_symmetry_cell_setting monoclinic
_symmetry_space_group_name_Hall '-P 2ybc'
_symmetry_space_group_name_H-M 'P 1 21/c 1'
_atom_sites_solution_hydrogens geom
_atom_sites_solution_primary direct
_atom_sites_solution_secondary difmap
_audit_creation_method SHELXL-97
_cell_angle_alpha 90.00
_cell_angle_beta 95.956(3)
_cell_angle_gamma 90.00
_cell_formula_units_Z 4
_cell_length_a 8.7300(13)
_cell_length_b 13.374(2)
_cell_length_c 17.707(3)
_cell_measurement_temperature 100(2)
_cell_volume 2056.2(6)
_computing_cell_refinement 'SAINT (Bruker, 2002)'
_computing_data_collection 'SMART (Bruker, 2001)'
_computing_data_reduction SAINT
_computing_molecular_graphics
;
X-Seed (Atwood and Barbour, 2003; Barbour, 2001)
;
_computing_publication_material
;
X-Seed
;
_computing_structure_refinement 'SHELXL-97 (Sheldrick, 1997)'
_computing_structure_solution 'SHELXS-97 (Sheldrick, 1997)'
_diffrn_ambient_temperature 100(2)
_diffrn_measured_fraction_theta_full 0.930
_diffrn_measured_fraction_theta_max 0.930
_diffrn_measurement_device_type 'Bruker APEX CCD area-detector'
_diffrn_measurement_method \w
_diffrn_radiation_monochromator graphite
_diffrn_radiation_source 'fine-focus sealed tube'
_diffrn_radiation_type MoK\a
_diffrn_radiation_wavelength 0.71073
_diffrn_reflns_av_R_equivalents 0.0426
_diffrn_reflns_av_sigmaI/netI 0.0577
_diffrn_reflns_limit_h_max 10
_diffrn_reflns_limit_h_min -11
_diffrn_reflns_limit_k_max 17
_diffrn_reflns_limit_k_min -16
_diffrn_reflns_limit_l_max 19
_diffrn_reflns_limit_l_min -23
_diffrn_reflns_number 12457
_diffrn_reflns_theta_full 28.28
_diffrn_reflns_theta_max 28.28
_diffrn_reflns_theta_min 1.91
_diffrn_standards_number 0
_exptl_absorpt_coefficient_mu 1.338
_exptl_absorpt_correction_T_max 0.8348
_exptl_absorpt_correction_T_min 0.7395
_exptl_absorpt_correction_type multi-scan
_exptl_absorpt_process_details 'SADABS, Blessing, Acta Cryst. A51 (1995) 33-38'
_exptl_crystal_colour 'light brown'
_exptl_crystal_density_diffrn 1.482
_exptl_crystal_density_method 'not measured'
_exptl_crystal_description plates
_exptl_crystal_F_000 948
_exptl_crystal_size_max 0.24
_exptl_crystal_size_mid 0.18
_exptl_crystal_size_min 0.14
_refine_diff_density_max 1.716
_refine_diff_density_min -1.601
_refine_diff_density_rms 0.112
_refine_ls_extinction_method none
_refine_ls_goodness_of_fit_ref 1.027
_refine_ls_hydrogen_treatment constr
_refine_ls_matrix_type full
_refine_ls_number_parameters 248
_refine_ls_number_reflns 4747
_refine_ls_number_restraints 0
_refine_ls_restrained_S_all 1.027
_refine_ls_R_factor_all 0.0720
_refine_ls_R_factor_gt 0.0521
_refine_ls_shift/su_max 0.000
_refine_ls_shift/su_mean 0.000
_refine_ls_structure_factor_coef Fsqd
_refine_ls_weighting_details 'calc w=1/[\s^2^(Fo^2^)+(0.0643P)^2^+2.6692P] where P=(Fo^2^+2Fc^2^)/3'
_refine_ls_weighting_scheme calc
_refine_ls_wR_factor_gt 0.1197
_refine_ls_wR_factor_ref 0.1284
_reflns_number_gt 3660
_reflns_number_total 4747
_reflns_threshold_expression >2sigma(I)
_cod_data_source_file b618495m.txt
_cod_data_source_block c:\docume~1\gol\desktop\cubox\cu_~1\xm
_cod_original_cell_volume 2056.2(5)
_cod_original_sg_symbol_H-M P21/c
_cod_database_code 7052150

loop_
_symmetry_equiv_pos_as_xyz
'x, y, z'
'-x, y+1/2, -z+1/2'
'-x, -y, -z'
'x, -y-1/2, z-1/2'

loop_
_atom_site_label
_atom_site_type_symbol
_atom_site_fract_x
_atom_site_fract_y
_atom_site_fract_z
_atom_site_U_iso_or_equiv
_atom_site_adp_type
_atom_site_occupancy
_atom_site_symmetry_multiplicity
_atom_site_calc_flag
_atom_site_refinement_flags
_atom_site_disorder_assembly
_atom_site_disorder_group
Cu1 Cu 0.19819(5) 0.19393(3) 0.39982(2) 0.01281(13) Uani 1 1 d . . .
Cl1 Cl 0.31714(9) 0.12427(6) 0.30390(5) 0.01592(19) Uani 1 1 d . . .
Cl2 Cl -0.01678(9) 0.14849(7) 0.45164(5) 0.0195(2) Uani 1 1 d . . .
N1 N 0.1100(3) 0.3126(2) 0.34514(16) 0.0145(6) Uani 1 1 d . . .
N4 N 0.6602(3) 0.8580(2) 0.51579(16) 0.0139(6) Uani 1 1 d . . .
N3 N 0.4489(3) 0.8898(2) 0.44092(16) 0.0135(6) Uani 1 1 d . . .
C6 C 0.1566(4) 0.6256(2) 0.27419(19) 0.0146(7) Uani 1 1 d . . .
N2 N 0.0768(3) 0.4474(2) 0.27420(16) 0.0147(6) Uani 1 1 d . . .
C2 C -0.0428(4) 0.3426(3) 0.3430(2) 0.0182(7) Uani 1 1 d . . .
H2 H -0.1199 0.3102 0.3681 0.022 Uiso 1 1 calc R . .
C9 C 0.2472(4) 0.7935(2) 0.36231(19) 0.0134(7) Uani 1 1 d . . .
C4 C 0.3442(4) 0.3807(3) 0.2905(2) 0.0225(8) Uani 1 1 d . . .
H4A H 0.3938 0.3183 0.3088 0.034 Uiso 1 1 calc R . .
H4B H 0.3946 0.4373 0.3181 0.034 Uiso 1 1 calc R . .
H4C H 0.3535 0.3881 0.2361 0.034 Uiso 1 1 calc R . .
C8 C 0.0949(4) 0.7610(3) 0.35510(19) 0.0158(7) Uani 1 1 d . . .
H8 H 0.0209 0.7958 0.3808 0.019 Uiso 1 1 calc R . .
C11 C 0.3090(4) 0.6576(3) 0.2811(2) 0.0180(7) Uani 1 1 d . . .
H11 H 0.3831 0.6224 0.2557 0.022 Uiso 1 1 calc R . .
C1 C 0.1792(4) 0.3783(3) 0.30333(19) 0.0144(7) Uani 1 1 d . . .
C3 C -0.0642(4) 0.4253(3) 0.2994(2) 0.0176(7) Uani 1 1 d . . .
H3 H -0.1577 0.4613 0.2882 0.021 Uiso 1 1 calc R . .
C12 C 0.2886(4) 0.8875(3) 0.40754(19) 0.0144(7) Uani 1 1 d . . .
H12A H 0.2692 0.9463 0.3739 0.017 Uiso 1 1 calc R . .
H12B H 0.2204 0.8932 0.4487 0.017 Uiso 1 1 calc R . .
C13 C 0.5102(4) 0.8386(3) 0.5025(2) 0.0143(7) Uani 1 1 d . . .
C5 C 0.1074(4) 0.5341(3) 0.2271(2) 0.0169(7) Uani 1 1 d . . .
H5A H 0.0132 0.5502 0.1933 0.020 Uiso 1 1 calc R . .
H5B H 0.1895 0.5167 0.1948 0.020 Uiso 1 1 calc R . .
C10 C 0.3535(4) 0.7413(3) 0.3251(2) 0.0176(7) Uani 1 1 d . . .
H10 H 0.4579 0.7626 0.3296 0.021 Uiso 1 1 calc R . .
C16 C 0.4207(4) 0.7710(3) 0.5479(2) 0.0223(8) Uani 1 1 d . . .
H16A H 0.4629 0.7032 0.5469 0.033 Uiso 1 1 calc R . .
H16B H 0.3127 0.7704 0.5264 0.033 Uiso 1 1 calc R . .
H16C H 0.4275 0.7948 0.6005 0.033 Uiso 1 1 calc R . .
C15 C 0.6955(4) 0.9249(3) 0.46021(19) 0.0147(7) Uani 1 1 d . . .
H15 H 0.7945 0.9521 0.4552 0.018 Uiso 1 1 calc R . .
C14 C 0.5646(4) 0.9451(2) 0.41400(19) 0.0142(7) Uani 1 1 d . . .
H14 H 0.5550 0.9887 0.3715 0.017 Uiso 1 1 calc R . .
C7 C 0.0498(4) 0.6788(3) 0.3111(2) 0.0171(7) Uani 1 1 d . . .
H7 H -0.0550 0.6584 0.3061 0.021 Uiso 1 1 calc R . .
C19 C 0.2096(7) 0.5348(4) 0.4748(3) 0.0493(14) Uani 1 1 d . . .
H19A H 0.1567 0.5940 0.4918 0.074 Uiso 1 1 calc R . .
H19B H 0.1333 0.4872 0.4516 0.074 Uiso 1 1 calc R . .
H19C H 0.2791 0.5546 0.4374 0.074 Uiso 1 1 calc R . .
C18 C 0.2645(6) 0.3867(4) 0.5646(3) 0.0496(13) Uani 1 1 d . . .
H18A H 0.3181 0.3728 0.6149 0.074 Uiso 1 1 calc R . .
H18B H 0.2974 0.3386 0.5278 0.074 Uiso 1 1 calc R . .
H18C H 0.1531 0.3810 0.5667 0.074 Uiso 1 1 calc R . .
C17 C 0.3011(7) 0.4864(4) 0.5417(4) 0.0615(17) Uani 1 1 d . . .
O1 O 0.3981(12) 0.5302(5) 0.5789(5) 0.260(7) Uani 1 1 d . . .

loop_
_atom_site_aniso_label
_atom_site_aniso_U_11
_atom_site_aniso_U_22
_atom_site_aniso_U_33
_atom_site_aniso_U_23
_atom_site_aniso_U_13
_atom_site_aniso_U_12
Cu1 0.0120(2) 0.0135(2) 0.0129(2) 0.00227(16) 0.00098(15) 0.00064(16)
Cl1 0.0150(4) 0.0176(4) 0.0154(4) 0.0015(3) 0.0022(3) 0.0022(3)
Cl2 0.0142(4) 0.0254(5) 0.0194(4) 0.0053(4) 0.0036(3) -0.0014(3)
N1 0.0149(14) 0.0131(14) 0.0153(14) -0.0009(11) 0.0012(11) 0.0005(11)
N4 0.0142(14) 0.0139(15) 0.0130(14) 0.0011(11) -0.0012(11) -0.0003(11)
N3 0.0147(14) 0.0124(14) 0.0131(14) 0.0003(11) -0.0011(11) -0.0004(11)
C6 0.0198(18) 0.0122(16) 0.0113(16) 0.0034(13) -0.0001(13) 0.0001(13)
N2 0.0177(15) 0.0108(14) 0.0147(15) -0.0003(11) -0.0021(12) 0.0015(11)
C2 0.0157(17) 0.0167(18) 0.0224(19) -0.0021(15) 0.0028(14) 0.0007(14)
C9 0.0139(16) 0.0134(17) 0.0123(16) 0.0043(13) -0.0021(13) -0.0007(13)
C4 0.0153(18) 0.023(2) 0.030(2) 0.0101(16) 0.0068(16) -0.0004(14)
C8 0.0137(16) 0.0188(18) 0.0148(17) 0.0019(14) 0.0009(13) 0.0028(13)
C11 0.0158(17) 0.0164(17) 0.0225(19) 0.0015(14) 0.0051(15) 0.0034(14)
C1 0.0172(17) 0.0131(16) 0.0126(16) -0.0012(13) -0.0003(13) -0.0003(13)
C3 0.0152(17) 0.0168(18) 0.0201(19) -0.0015(14) -0.0012(14) 0.0030(14)
C12 0.0139(17) 0.0152(17) 0.0135(17) 0.0009(13) -0.0015(13) 0.0002(13)
C13 0.0120(16) 0.0131(16) 0.0175(17) 0.0002(13) 0.0008(13) -0.0012(13)
C5 0.0217(18) 0.0139(17) 0.0137(17) 0.0021(13) -0.0039(14) 0.0027(14)
C10 0.0153(17) 0.0173(18) 0.0200(18) 0.0039(14) 0.0015(14) -0.0020(14)
C16 0.0168(18) 0.026(2) 0.023(2) 0.0117(16) -0.0019(15) -0.0043(15)
C15 0.0154(17) 0.0134(16) 0.0157(17) -0.0015(13) 0.0029(13) -0.0030(13)
C14 0.0198(17) 0.0127(16) 0.0101(16) 0.0010(13) 0.0011(13) -0.0013(13)
C7 0.0149(17) 0.0177(18) 0.0175(18) 0.0011(14) -0.0045(14) 0.0009(13)
C19 0.068(4) 0.036(3) 0.040(3) 0.002(2) -0.016(3) -0.013(3)
C18 0.050(3) 0.040(3) 0.058(3) 0.010(3) 0.002(3) -0.002(2)
C17 0.076(4) 0.031(3) 0.070(4) 0.009(3) -0.031(3) -0.014(3)
O1 0.343(11) 0.090(5) 0.281(9) 0.116(6) -0.275(9) -0.132(6)

loop_
_atom_type_symbol
_atom_type_description
_atom_type_scat_dispersion_real
_atom_type_scat_dispersion_imag
_atom_type_scat_source
C C 0.0033 0.0016 'International Tables Vol C Tables 4.2.6.8 and 6.1.1.4'
H H 0.0000 0.0000 'International Tables Vol C Tables 4.2.6.8 and 6.1.1.4'
N N 0.0061 0.0033 'International Tables Vol C Tables 4.2.6.8 and 6.1.1.4'
Cl Cl 0.1484 0.1585 'International Tables Vol C Tables 4.2.6.8 and 6.1.1.4'
Cu Cu 0.3201 1.2651 'International Tables Vol C Tables 4.2.6.8 and 6.1.1.4'
O O 0.0106 0.0060 'International Tables Vol C Tables 4.2.6.8 and 6.1.1.4'

loop_
_geom_angle_atom_site_label_1
_geom_angle_atom_site_label_2
_geom_angle_atom_site_label_3
_geom_angle
_geom_angle_site_symmetry_1
_geom_angle_site_symmetry_3
_geom_angle_publ_flag
N4 Cu1 N1 147.16(12) 3_666 . ?
N4 Cu1 Cl2 94.57(9) 3_666 . ?
N1 Cu1 Cl2 96.74(9) . . ?
N4 Cu1 Cl1 97.05(9) 3_666 . ?
N1 Cu1 Cl1 98.51(9) . . ?
Cl2 Cu1 Cl1 130.94(4) . . ?
C1 N1 C2 106.4(3) . . ?
C1 N1 Cu1 128.8(2) . . ?
C2 N1 Cu1 124.8(2) . . ?
C13 N4 C15 106.7(3) . . ?
C13 N4 Cu1 126.5(2) . 3_666 ?
C15 N4 Cu1 126.8(2) . 3_666 ?
C13 N3 C14 108.0(3) . . ?
C13 N3 C12 126.8(3) . . ?
C14 N3 C12 125.3(3) . . ?
C7 C6 C11 118.9(3) . . ?
C7 C6 C5 120.4(3) . . ?
C11 C6 C5 120.7(3) . . ?
C1 N2 C3 107.9(3) . . ?
C1 N2 C5 127.2(3) . . ?
C3 N2 C5 124.9(3) . . ?
C3 C2 N1 109.2(3) . . ?
C10 C9 C8 118.7(3) . . ?
C10 C9 C12 122.4(3) . . ?
C8 C9 C12 118.8(3) . . ?
C7 C8 C9 120.9(3) . . ?
C6 C11 C10 120.3(3) . . ?
N1 C1 N2 110.0(3) . . ?
N1 C1 C4 127.1(3) . . ?
N2 C1 C4 122.8(3) . . ?
C2 C3 N2 106.5(3) . . ?
N3 C12 C9 113.4(3) . . ?
N4 C13 N3 110.1(3) . . ?
N4 C13 C16 125.8(3) . . ?
N3 C13 C16 124.0(3) . . ?
N2 C5 C6 112.5(3) . . ?
C9 C10 C11 120.6(3) . . ?
C14 C15 N4 108.6(3) . . ?
C15 C14 N3 106.6(3) . . ?
C8 C7 C6 120.5(3) . . ?
O1 C17 C18 118.2(6) . . ?
O1 C17 C19 121.4(5) . . ?
C18 C17 C19 120.3(5) . . ?

loop_
_geom_bond_atom_site_label_1
_geom_bond_atom_site_label_2
_geom_bond_distance
_geom_bond_site_symmetry_2
_geom_bond_publ_flag
Cu1 N4 1.965(3) 3_666 ?
Cu1 N1 1.974(3) . ?
Cu1 Cl2 2.2562(9) . ?
Cu1 Cl1 2.2797(9) . ?
N1 C1 1.333(4) . ?
N1 C2 1.389(4) . ?
N4 C13 1.332(4) . ?
N4 C15 1.388(4) . ?
N4 Cu1 1.965(3) 3_666 ?
N3 C13 1.350(4) . ?
N3 C14 1.376(4) . ?
N3 C12 1.462(4) . ?
C6 C7 1.389(5) . ?
C6 C11 1.391(5) . ?
C6 C5 1.517(5) . ?
N2 C1 1.350(4) . ?
N2 C3 1.384(4) . ?
N2 C5 1.469(4) . ?
C2 C3 1.350(5) . ?
C9 C10 1.382(5) . ?
C9 C8 1.392(5) . ?
C9 C12 1.515(5) . ?
C4 C1 1.482(5) . ?
C8 C7 1.380(5) . ?
C11 C10 1.396(5) . ?
C13 C16 1.485(5) . ?
C15 C14 1.362(5) . ?
C19 C17 1.504(7) . ?
C18 C17 1.439(7) . ?
C17 O1 1.173(7) . ?

loop_
_geom_torsion_atom_site_label_1
_geom_torsion_atom_site_label_2
_geom_torsion_atom_site_label_3
_geom_torsion_atom_site_label_4
_geom_torsion
_geom_torsion_site_symmetry_1
_geom_torsion_site_symmetry_2
_geom_torsion_site_symmetry_3
_geom_torsion_site_symmetry_4
_geom_torsion_publ_flag
N4 Cu1 N1 C1 68.3(4) 3_666 . . . ?
Cl2 Cu1 N1 C1 177.7(3) . . . . ?
Cl1 Cu1 N1 C1 -49.1(3) . . . . ?
N4 Cu1 N1 C2 -112.5(3) 3_666 . . . ?
Cl2 Cu1 N1 C2 -3.1(3) . . . . ?
Cl1 Cu1 N1 C2 130.1(3) . . . . ?
C1 N1 C2 C3 0.6(4) . . . . ?
Cu1 N1 C2 C3 -178.8(2) . . . . ?
C10 C9 C8 C7 -0.6(5) . . . . ?
C12 C9 C8 C7 176.5(3) . . . . ?
C7 C6 C11 C10 0.6(5) . . . . ?
C5 C6 C11 C10 -179.4(3) . . . . ?
C2 N1 C1 N2 -0.8(4) . . . . ?
Cu1 N1 C1 N2 178.5(2) . . . . ?
C2 N1 C1 C4 177.5(3) . . . . ?
Cu1 N1 C1 C4 -3.1(5) . . . . ?
C3 N2 C1 N1 0.7(4) . . . . ?
C5 N2 C1 N1 178.0(3) . . . . ?
C3 N2 C1 C4 -177.7(3) . . . . ?
C5 N2 C1 C4 -0.5(5) . . . . ?
N1 C2 C3 N2 -0.1(4) . . . . ?
C1 N2 C3 C2 -0.3(4) . . . . ?
C5 N2 C3 C2 -177.7(3) . . . . ?
C13 N3 C12 C9 -75.9(4) . . . . ?
C14 N3 C12 C9 103.7(4) . . . . ?
C10 C9 C12 N3 -29.9(4) . . . . ?
C8 C9 C12 N3 153.1(3) . . . . ?
C15 N4 C13 N3 0.2(4) . . . . ?
Cu1 N4 C13 N3 178.0(2) 3_666 . . . ?
C15 N4 C13 C16 -179.7(3) . . . . ?
Cu1 N4 C13 C16 -1.9(5) 3_666 . . . ?
C14 N3 C13 N4 -0.5(4) . . . . ?
C12 N3 C13 N4 179.2(3) . . . . ?
C14 N3 C13 C16 179.4(3) . . . . ?
C12 N3 C13 C16 -1.0(6) . . . . ?
C1 N2 C5 C6 -87.8(4) . . . . ?
C3 N2 C5 C6 89.0(4) . . . . ?
C7 C6 C5 N2 -73.4(4) . . . . ?
C11 C6 C5 N2 106.6(4) . . . . ?
C8 C9 C10 C11 0.1(5) . . . . ?
C12 C9 C10 C11 -177.0(3) . . . . ?
C6 C11 C10 C9 -0.1(5) . . . . ?
C13 N4 C15 C14 0.2(4) . . . . ?
Cu1 N4 C15 C14 -177.6(2) 3_666 . . . ?
N4 C15 C14 N3 -0.5(4) . . . . ?
C13 N3 C14 C15 0.6(4) . . . . ?
C12 N3 C14 C15 -179.1(3) . . . . ?
C9 C8 C7 C6 1.2(5) . . . . ?
C11 C6 C7 C8 -1.2(5) . . . . ?
C5 C6 C7 C8 178.8(3) . . . . ?
